data_7106087
loop_
_publ_author_name
'Jing Wang'
'Jinjin Wang'
'Yuanxun Zhu'
'Ping Lu'
'Yan-Guang Wang'

_publ_section_title
;
 Copper-cascade catalysis: synthesis of 3-functionalized indoles
;
_journal_name_full Chem.Commun.
_journal_page_first 3275
_journal_paper_doi 10.1039/c0cc04922k
_journal_volume 47
_journal_year 2011
_chemical_formula_moiety 'C25 H22 N2 O3 S'
_chemical_formula_sum 'C25 H22 N2 O3 S'
_chemical_formula_weight 430.51
_chemical_name_systematic
;
?
;
_space_group_IT_number 14
_symmetry_cell_setting monoclinic
_symmetry_space_group_name_Hall '-P 2yn'
_symmetry_space_group_name_H-M 'P 1 21/n 1'
_atom_sites_solution_hydrogens geom
_atom_sites_solution_primary direct
_atom_sites_solution_secondary difmap
_audit_creation_method SHELXL-97
_cell_angle_alpha 90.00
_cell_angle_beta 98.130(3)
_cell_angle_gamma 90.00
_cell_formula_units_Z 4
_cell_length_a 12.0185(4)
_cell_length_b 12.5790(5)
_cell_length_c 14.3185(5)
_cell_measurement_reflns_used 4082
_cell_measurement_temperature 293(2)
_cell_measurement_theta_max 29.2252
_cell_measurement_theta_min 3.2325
_cell_volume 2142.93(13)
_computing_cell_refinement
;
CrysAlisPro, Oxford Diffraction Ltd.,
Version 1.171.33.52 (release 06-11-2009 CrysAlis171 .NET)
(compiled Nov 6 2009,16:24:50)
;
_computing_data_collection
;
CrysAlisPro, Oxford Diffraction Ltd.,
Version 1.171.33.52 (release 06-11-2009 CrysAlis171 .NET)
(compiled Nov 6 2009,16:24:50)
;
_computing_data_reduction
;
CrysAlisPro, Oxford Diffraction Ltd.,
Version 1.171.33.52 (release 06-11-2009 CrysAlis171 .NET)
(compiled Nov 6 2009,16:24:50)
;
_computing_molecular_graphics
;
OLEX2: a complete structure solution, refinement and analysis program.
Dolomanov et al., J. Appl. Cryst. (2009). 42, 339-341
;
_computing_publication_material
;
OLEX2: a complete structure solution, refinement and analysis program.
Dolomanov et al., J. Appl. Cryst. (2009). 42, 339-341
;
_diffrn_ambient_temperature 293(2)
_diffrn_detector_area_resol_mean 10.3592
_diffrn_measured_fraction_theta_full 0.998
_diffrn_measured_fraction_theta_max 0.998
_diffrn_measurement_device_type 'Xcalibur, Atlas, Gemini ultra'
_diffrn_measurement_method '\w scans'
_diffrn_radiation_monochromator graphite
_diffrn_radiation_source 'fine-focus sealed tube'
_diffrn_radiation_type MoK\a
_diffrn_radiation_wavelength 0.71073
_diffrn_reflns_av_R_equivalents 0.0288
_diffrn_reflns_av_sigmaI/netI 0.0434
_diffrn_reflns_limit_h_max 13
_diffrn_reflns_limit_h_min -14
_diffrn_reflns_limit_k_max 15
_diffrn_reflns_limit_k_min -14
_diffrn_reflns_limit_l_max 17
_diffrn_reflns_limit_l_min -16
_diffrn_reflns_number 10438
_diffrn_reflns_theta_full 25.35
_diffrn_reflns_theta_max 25.35
_diffrn_reflns_theta_min 3.24
_exptl_absorpt_coefficient_mu 0.181
_exptl_absorpt_correction_T_max 0.954
_exptl_absorpt_correction_T_min 0.921
_exptl_absorpt_correction_type multi-scan
_exptl_absorpt_process_details
;
CrysAlisPro, Oxford Diffraction Ltd.,
Version 1.171.33.53 (release 17-11-2009 CrysAlis171 .NET)
(compiled Nov 17 2009,16:58:22)
Empirical absorption correction using spherical harmonics,
implemented in SCALE3 ABSPACK scaling algorithm.
;
_exptl_crystal_colour yellow
_exptl_crystal_density_diffrn 1.334
_exptl_crystal_density_method 'not measured'
_exptl_crystal_description block
_exptl_crystal_F_000 904
_exptl_crystal_size_max 0.48
_exptl_crystal_size_mid 0.38
_exptl_crystal_size_min 0.26
_refine_diff_density_max 0.225
_refine_diff_density_min -0.307
_refine_diff_density_rms 0.039
_refine_ls_extinction_coef 0.0067(9)
_refine_ls_extinction_expression Fc^*^=kFc[1+0.001xFc^2^\l^3^/sin(2\q)]^-1/4^
_refine_ls_extinction_method SHELXL
_refine_ls_goodness_of_fit_ref 0.980
_refine_ls_hydrogen_treatment constr
_refine_ls_matrix_type full
_refine_ls_number_parameters 284
_refine_ls_number_reflns 3915
_refine_ls_number_restraints 0
_refine_ls_restrained_S_all 0.980
_refine_ls_R_factor_all 0.0649
_refine_ls_R_factor_gt 0.0401
_refine_ls_shift/su_max 0.003
_refine_ls_shift/su_mean 0.000
_refine_ls_structure_factor_coef Fsqd
_refine_ls_weighting_details 'calc w=1/[\s^2^(Fo^2^)+(0.0630P)^2^+0.0000P] where P=(Fo^2^+2Fc^2^)/3'
_refine_ls_weighting_scheme calc
_refine_ls_wR_factor_gt 0.1022
_refine_ls_wR_factor_ref 0.1093
_reflns_number_gt 2656
_reflns_number_total 3915
_reflns_threshold_expression >2sigma(I)
_cod_data_source_file C0CC04922K.TXT
_cod_data_source_block 100714_hell0709
_cod_depositor_comments
;
The following automatic conversions were performed:

'_symmetry_cell_setting' value 'Monoclinic' changed to 'monoclinic'
according to the built-in table from CIF Core dictionary named
'cif_core.dic' version 2.4.1 from 2010-06-29.

Automatic conversion script
Id: cif_fix_values 1646 2011-03-28 12:23:43Z adriana 

The following automatic conversions were performed:

'_exptl_absorpt_correction_type' value 'multi-scan'' was replaced
with the value 'multi-scan' as specified in the replacement file
'src/cod-tools/trunk/data/replacement-values/replacement_values.lst'.

Automatic conversion script
Id: cif_fix_values 5376 2017-05-30 11:51:03Z andrius 
;
_cod_original_cell_volume 2142.92(13)
_cod_original_sg_symbol_H-M 'P 21/n'
_cod_database_code 7106087

loop_
_symmetry_equiv_pos_as_xyz
'x, y, z'
'-x+1/2, y+1/2, -z+1/2'
'-x, -y, -z'
'x-1/2, -y-1/2, z-1/2'

loop_
_atom_site_label
_atom_site_type_symbol
_atom_site_fract_x
_atom_site_fract_y
_atom_site_fract_z
_atom_site_U_iso_or_equiv
_atom_site_adp_type
_atom_site_occupancy
_atom_site_symmetry_multiplicity
_atom_site_calc_flag
_atom_site_refinement_flags
_atom_site_disorder_assembly
_atom_site_disorder_group
S1 S 0.30691(4) 0.74131(4) 0.05354(4) 0.04007(18) Uani 1 1 d . . .
O1 O 0.42367(12) 0.41867(12) 0.03267(9) 0.0482(4) Uani 1 1 d . . .
H1 H 0.4725 0.3733 0.0449 0.072 Uiso 1 1 calc R . .
O2 O 0.21104(12) 0.74290(11) -0.01806(11) 0.0572(4) Uani 1 1 d . . .
O3 O 0.29494(12) 0.78936(12) 0.14244(11) 0.0562(4) Uani 1 1 d . . .
N1 N 0.07489(13) 0.38878(13) 0.13716(11) 0.0422(4) Uani 1 1 d . . .
N2 N 0.35930(13) 0.62346(13) 0.07032(12) 0.0421(4) Uani 1 1 d . . .
C1 C 0.03361(17) 0.67053(17) 0.11152(14) 0.0455(5) Uani 1 1 d . . .
H1A H 0.0779 0.7301 0.1054 0.055 Uiso 1 1 calc R . .
C2 C -0.08007(18) 0.6811(2) 0.11511(16) 0.0559(6) Uani 1 1 d . . .
H2 H -0.1119 0.7486 0.1108 0.067 Uiso 1 1 calc R . .
C3 C -0.14764(18) 0.5944(2) 0.12486(16) 0.0579(6) Uani 1 1 d . . .
H3 H -0.2241 0.6044 0.1261 0.069 Uiso 1 1 calc R . .
C4 C -0.10356(17) 0.4932(2) 0.13278(15) 0.0522(6) Uani 1 1 d . . .
H4 H -0.1487 0.4344 0.1395 0.063 Uiso 1 1 calc R . .
C5 C 0.01071(15) 0.48242(17) 0.13026(13) 0.0408(5) Uani 1 1 d . . .
C6 C 0.08086(15) 0.56954(16) 0.11721(13) 0.0376(5) Uani 1 1 d . . .
C7 C 0.19137(15) 0.52398(15) 0.11467(13) 0.0348(5) Uani 1 1 d . . .
C8 C 0.18034(15) 0.41540(16) 0.12730(13) 0.0364(5) Uani 1 1 d . . .
C9 C 0.28240(16) 0.35187(15) 0.12269(15) 0.0418(5) Uani 1 1 d . . .
H9A H 0.2731 0.3050 0.0684 0.050 Uiso 1 1 calc R . .
H9B H 0.3021 0.3100 0.1795 0.050 Uiso 1 1 calc R . .
C10 C 0.30309(15) 0.54358(15) 0.09678(13) 0.0342(5) Uani 1 1 d . . .
C11 C 0.37125(15) 0.43810(15) 0.11357(13) 0.0354(5) Uani 1 1 d . . .
C12 C 0.45534(16) 0.45454(15) 0.20235(13) 0.0368(5) Uani 1 1 d . . .
C13 C 0.5639(2) 0.4848(2) 0.19857(17) 0.0749(8) Uani 1 1 d . . .
H13 H 0.5900 0.4886 0.1405 0.090 Uiso 1 1 calc R . .
C14 C 0.6354(2) 0.5097(3) 0.2799(2) 0.0896(10) Uani 1 1 d . . .
H14 H 0.7090 0.5298 0.2756 0.108 Uiso 1 1 calc R . .
C15 C 0.6007(2) 0.5053(2) 0.36519(19) 0.0686(7) Uani 1 1 d . . .
H15 H 0.6485 0.5247 0.4194 0.082 Uiso 1 1 calc R . .
C16 C 0.4930(2) 0.4716(2) 0.37032(17) 0.0737(8) Uani 1 1 d . . .
H16 H 0.4684 0.4656 0.4288 0.088 Uiso 1 1 calc R . .
C17 C 0.42106(18) 0.44679(19) 0.28967(15) 0.0549(6) Uani 1 1 d . . .
H17 H 0.3483 0.4244 0.2944 0.066 Uiso 1 1 calc R . .
C18 C 0.03353(19) 0.28139(18) 0.14837(17) 0.0549(6) Uani 1 1 d . . .
H18A H 0.0011 0.2541 0.0880 0.082 Uiso 1 1 calc R . .
H18C H -0.0225 0.2827 0.1899 0.082 Uiso 1 1 calc R . .
H18B H 0.0947 0.2366 0.1746 0.082 Uiso 1 1 calc R . .
C19 C 0.41807(16) 0.80319(15) 0.00680(14) 0.0370(5) Uani 1 1 d . . .
C20 C 0.41222(19) 0.81618(18) -0.08881(16) 0.0535(6) Uani 1 1 d . . .
H20 H 0.3482 0.7951 -0.1288 0.064 Uiso 1 1 calc R . .
C21 C 0.5014(2) 0.86055(19) -0.12553(17) 0.0595(6) Uani 1 1 d . . .
H21 H 0.4967 0.8690 -0.1905 0.071 Uiso 1 1 calc R . .
C22 C 0.59668(19) 0.89249(16) -0.06885(17) 0.0485(6) Uani 1 1 d . . .
C23 C 0.60100(19) 0.8796(2) 0.02682(17) 0.0593(7) Uani 1 1 d . . .
H23 H 0.6649 0.9012 0.0667 0.071 Uiso 1 1 calc R . .
C24 C 0.51255(18) 0.83526(19) 0.06515(16) 0.0561(6) Uani 1 1 d . . .
H24 H 0.5170 0.8272 0.1301 0.067 Uiso 1 1 calc R . .
C25 C 0.6947(2) 0.9391(2) -0.1104(2) 0.0731(8) Uani 1 1 d . . .
H25A H 0.6951 0.9115 -0.1729 0.110 Uiso 1 1 calc R . .
H25B H 0.7636 0.9203 -0.0715 0.110 Uiso 1 1 calc R . .
H25C H 0.6876 1.0151 -0.1131 0.110 Uiso 1 1 calc R . .

loop_
_atom_site_aniso_label
_atom_site_aniso_U_11
_atom_site_aniso_U_22
_atom_site_aniso_U_33
_atom_site_aniso_U_23
_atom_site_aniso_U_13
_atom_site_aniso_U_12
S1 0.0311(3) 0.0374(3) 0.0528(3) 0.0063(2) 0.0097(2) -0.0003(2)
O1 0.0463(9) 0.0580(10) 0.0431(8) -0.0004(7) 0.0167(7) 0.0099(7)
O2 0.0332(8) 0.0615(10) 0.0744(11) 0.0179(8) -0.0017(7) -0.0029(7)
O3 0.0565(10) 0.0535(9) 0.0647(10) -0.0060(8) 0.0294(8) -0.0012(7)
N1 0.0356(10) 0.0470(10) 0.0448(10) -0.0027(8) 0.0089(8) -0.0129(8)
N2 0.0336(9) 0.0374(10) 0.0574(11) 0.0096(8) 0.0137(8) 0.0009(8)
C1 0.0370(12) 0.0517(14) 0.0493(13) 0.0036(10) 0.0115(9) 0.0034(10)
C2 0.0410(13) 0.0691(16) 0.0591(15) 0.0061(12) 0.0122(11) 0.0129(12)
C3 0.0300(12) 0.0881(19) 0.0565(15) -0.0010(13) 0.0093(10) 0.0017(13)
C4 0.0333(12) 0.0731(17) 0.0506(14) -0.0039(12) 0.0079(10) -0.0115(11)
C5 0.0311(11) 0.0559(13) 0.0356(11) -0.0044(10) 0.0059(9) -0.0045(10)
C6 0.0302(10) 0.0503(13) 0.0332(11) -0.0004(9) 0.0074(8) -0.0008(10)
C7 0.0329(11) 0.0385(11) 0.0340(11) -0.0004(8) 0.0083(8) -0.0035(9)
C8 0.0334(11) 0.0421(12) 0.0340(11) -0.0024(9) 0.0063(8) -0.0063(9)
C9 0.0429(12) 0.0372(11) 0.0463(12) -0.0014(9) 0.0094(9) -0.0033(9)
C10 0.0320(10) 0.0382(11) 0.0327(11) -0.0007(8) 0.0061(8) -0.0023(9)
C11 0.0342(10) 0.0371(11) 0.0370(11) 0.0001(9) 0.0123(8) -0.0001(9)
C12 0.0376(11) 0.0335(11) 0.0401(12) 0.0042(9) 0.0089(9) 0.0031(9)
C13 0.0483(14) 0.130(2) 0.0461(15) 0.0138(14) 0.0069(11) -0.0292(15)
C14 0.0541(16) 0.148(3) 0.0642(19) 0.0140(18) -0.0022(14) -0.0398(18)
C15 0.0628(17) 0.0862(19) 0.0514(16) -0.0021(13) -0.0107(13) -0.0007(14)
C16 0.0643(17) 0.117(2) 0.0403(14) -0.0086(14) 0.0104(12) 0.0157(16)
C17 0.0418(13) 0.0798(17) 0.0448(14) -0.0023(11) 0.0120(10) 0.0029(12)
C18 0.0484(13) 0.0554(14) 0.0605(15) 0.0022(11) 0.0070(11) -0.0197(11)
C19 0.0352(11) 0.0318(11) 0.0449(12) 0.0035(9) 0.0086(9) -0.0016(9)
C20 0.0469(13) 0.0632(15) 0.0488(14) 0.0077(11) 0.0015(11) -0.0089(11)
C21 0.0670(16) 0.0680(16) 0.0462(14) 0.0125(12) 0.0175(12) -0.0095(13)
C22 0.0526(14) 0.0321(11) 0.0652(15) 0.0001(10) 0.0241(11) -0.0052(10)
C23 0.0468(14) 0.0723(17) 0.0603(16) -0.0091(12) 0.0129(11) -0.0247(12)
C24 0.0490(13) 0.0773(17) 0.0428(13) -0.0014(11) 0.0095(10) -0.0194(12)
C25 0.0783(19) 0.0568(16) 0.095(2) -0.0013(14) 0.0486(15) -0.0165(13)

loop_
_atom_type_symbol
_atom_type_description
_atom_type_scat_dispersion_real
_atom_type_scat_dispersion_imag
_atom_type_scat_source
C C 0.0033 0.0016 'International Tables Vol C Tables 4.2.6.8 and 6.1.1.4'
H H 0.0000 0.0000 'International Tables Vol C Tables 4.2.6.8 and 6.1.1.4'
N N 0.0061 0.0033 'International Tables Vol C Tables 4.2.6.8 and 6.1.1.4'
S S 0.1246 0.1234 'International Tables Vol C Tables 4.2.6.8 and 6.1.1.4'
O O 0.0106 0.0060 'International Tables Vol C Tables 4.2.6.8 and 6.1.1.4'

loop_
_geom_angle_atom_site_label_1
_geom_angle_atom_site_label_2
_geom_angle_atom_site_label_3
_geom_angle
_geom_angle_site_symmetry_1
_geom_angle_site_symmetry_3
_geom_angle_publ_flag
O2 S1 O3 117.29(10) . . ?
O2 S1 N2 112.16(9) . . ?
O3 S1 N2 109.91(9) . . ?
O2 S1 C19 107.43(9) . . ?
O3 S1 C19 109.15(9) . . ?
N2 S1 C19 99.31(9) . . ?
C11 O1 H1 109.5 . . ?
C8 N1 C5 107.58(16) . . ?
C8 N1 C18 125.96(18) . . ?
C5 N1 C18 126.39(17) . . ?
C10 N2 S1 123.12(14) . . ?
C2 C1 C6 119.0(2) . . ?
C2 C1 H1A 120.5 . . ?
C6 C1 H1A 120.5 . . ?
C3 C2 C1 121.8(2) . . ?
C3 C2 H2 119.1 . . ?
C1 C2 H2 119.1 . . ?
C4 C3 C2 121.0(2) . . ?
C4 C3 H3 119.5 . . ?
C2 C3 H3 119.5 . . ?
C3 C4 C5 117.4(2) . . ?
C3 C4 H4 121.3 . . ?
C5 C4 H4 121.3 . . ?
C4 C5 N1 128.1(2) . . ?
C4 C5 C6 122.7(2) . . ?
N1 C5 C6 109.16(16) . . ?
C1 C6 C5 118.10(18) . . ?
C1 C6 C7 136.67(18) . . ?
C5 C6 C7 105.23(17) . . ?
C8 C7 C10 107.70(17) . . ?
C8 C7 C6 106.31(16) . . ?
C10 C7 C6 145.66(18) . . ?
N1 C8 C7 111.71(17) . . ?
N1 C8 C9 132.56(18) . . ?
C7 C8 C9 115.65(17) . . ?
C8 C9 C11 102.32(15) . . ?
C8 C9 H9A 111.3 . . ?
C11 C9 H9A 111.3 . . ?
C8 C9 H9B 111.3 . . ?
C11 C9 H9B 111.3 . . ?
H9A C9 H9B 109.2 . . ?
N2 C10 C7 136.91(18) . . ?
N2 C10 C11 114.85(16) . . ?
C7 C10 C11 108.24(16) . . ?
O1 C11 C12 112.77(15) . . ?
O1 C11 C9 109.99(15) . . ?
C12 C11 C9 114.28(15) . . ?
O1 C11 C10 107.78(14) . . ?
C12 C11 C10 106.58(14) . . ?
C9 C11 C10 104.88(14) . . ?
C13 C12 C17 117.79(19) . . ?
C13 C12 C11 121.95(18) . . ?
C17 C12 C11 120.08(18) . . ?
C12 C13 C14 120.8(2) . . ?
C12 C13 H13 119.6 . . ?
C14 C13 H13 119.6 . . ?
C15 C14 C13 121.3(2) . . ?
C15 C14 H14 119.3 . . ?
C13 C14 H14 119.3 . . ?
C14 C15 C16 118.4(2) . . ?
C14 C15 H15 120.8 . . ?
C16 C15 H15 120.8 . . ?
C15 C16 C17 120.6(2) . . ?
C15 C16 H16 119.7 . . ?
C17 C16 H16 119.7 . . ?
C12 C17 C16 120.9(2) . . ?
C12 C17 H17 119.5 . . ?
C16 C17 H17 119.5 . . ?
N1 C18 H18A 109.5 . . ?
N1 C18 H18C 109.5 . . ?
H18A C18 H18C 109.5 . . ?
N1 C18 H18B 109.5 . . ?
H18A C18 H18B 109.5 . . ?
H18C C18 H18B 109.5 . . ?
C20 C19 C24 119.63(19) . . ?
C20 C19 S1 119.90(15) . . ?
C24 C19 S1 120.43(16) . . ?
C19 C20 C21 119.8(2) . . ?
C19 C20 H20 120.1 . . ?
C21 C20 H20 120.1 . . ?
C22 C21 C20 121.6(2) . . ?
C22 C21 H21 119.2 . . ?
C20 C21 H21 119.2 . . ?
C21 C22 C23 117.9(2) . . ?
C21 C22 C25 121.0(2) . . ?
C23 C22 C25 121.1(2) . . ?
C22 C23 C24 121.4(2) . . ?
C22 C23 H23 119.3 . . ?
C24 C23 H23 119.3 . . ?
C19 C24 C23 119.6(2) . . ?
C19 C24 H24 120.2 . . ?
C23 C24 H24 120.2 . . ?
C22 C25 H25A 109.5 . . ?
C22 C25 H25B 109.5 . . ?
H25A C25 H25B 109.5 . . ?
C22 C25 H25C 109.5 . . ?
H25A C25 H25C 109.5 . . ?
H25B C25 H25C 109.5 . . ?

loop_
_geom_bond_atom_site_label_1
_geom_bond_atom_site_label_2
_geom_bond_distance
_geom_bond_site_symmetry_2
_geom_bond_publ_flag
S1 O2 1.4300(15) . ?
S1 O3 1.4346(15) . ?
S1 N2 1.6152(17) . ?
S1 C19 1.758(2) . ?
O1 C11 1.416(2) . ?
O1 H1 0.8200 . ?
N1 C8 1.337(2) . ?
N1 C5 1.404(3) . ?
N1 C18 1.456(3) . ?
N2 C10 1.297(2) . ?
C1 C2 1.381(3) . ?
C1 C6 1.389(3) . ?
C1 H1A 0.9300 . ?
C2 C3 1.379(3) . ?
C2 H2 0.9300 . ?
C3 C4 1.377(3) . ?
C3 H3 0.9300 . ?
C4 C5 1.385(3) . ?
C4 H4 0.9300 . ?
C5 C6 1.411(3) . ?
C6 C7 1.452(3) . ?
C7 C8 1.387(3) . ?
C7 C10 1.424(3) . ?
C8 C9 1.473(3) . ?
C9 C11 1.540(3) . ?
C9 H9A 0.9700 . ?
C9 H9B 0.9700 . ?
C10 C11 1.560(3) . ?
C11 C12 1.522(3) . ?
C12 C13 1.368(3) . ?
C12 C17 1.374(3) . ?
C13 C14 1.381(3) . ?
C13 H13 0.9300 . ?
C14 C15 1.347(4) . ?
C14 H14 0.9300 . ?
C15 C16 1.374(4) . ?
C15 H15 0.9300 . ?
C16 C17 1.377(3) . ?
C16 H16 0.9300 . ?
C17 H17 0.9300 . ?
C18 H18A 0.9600 . ?
C18 H18C 0.9600 . ?
C18 H18B 0.9600 . ?
C19 C20 1.371(3) . ?
C19 C24 1.372(3) . ?
C20 C21 1.377(3) . ?
C20 H20 0.9300 . ?
C21 C22 1.367(3) . ?
C21 H21 0.9300 . ?
C22 C23 1.373(3) . ?
C22 C25 1.511(3) . ?
C23 C24 1.381(3) . ?
C23 H23 0.9300 . ?
C24 H24 0.9300 . ?
C25 H25A 0.9600 . ?
C25 H25B 0.9600 . ?
C25 H25C 0.9600 . ?
